data_4336507
loop_
_publ_author_name
'Takashi Karatsu'
'Masatomo Takahashi'
'Shiki Yagai'
'Akihide Kitamura'

_publ_section_title
;
 Photophysical Properties of Substituted Homoleptic and Heteroleptic
 Phenylimidazolinato Ir(III) Complexes as a Blue Phosphorescent Material
;
_journal_name_full 'Inorganic Chemistry'
_journal_page_first 12338
_journal_page_last 12350
_journal_paper_doi 10.1021/ic400950u
_journal_volume 52
_journal_year 2013
_chemical_formula_sum 'C42 H42 F9 Ir N6'
_chemical_formula_weight 994.02
_chemical_name_systematic
; 
 ? 
;
_space_group_IT_number 147
_symmetry_cell_setting trigonal
_symmetry_space_group_name_Hall '-P 3'
_symmetry_space_group_name_H-M 'P -3'
_atom_sites_solution_hydrogens geom
_atom_sites_solution_primary direct
_atom_sites_solution_secondary difmap
_audit_creation_method SHELXL-97
_cell_angle_alpha 90.00
_cell_angle_beta 90.00
_cell_angle_gamma 120.00
_cell_formula_units_Z 2
_cell_length_a 15.2655(17)
_cell_length_b 15.2655(17)
_cell_length_c 10.3994(12)
_cell_measurement_reflns_used 8289
_cell_measurement_temperature 173
_cell_measurement_theta_max 25.01
_cell_measurement_theta_min 2.49
_cell_volume 2098.8(4)
_computing_cell_refinement 'Bruker SAINT'
_computing_data_collection 'Bruker APEX2'
_computing_data_reduction 'Bruker SAINT'
_computing_molecular_graphics 'Bruker SHELXTL'
_computing_publication_material 'Bruker SHELXTL'
_computing_structure_refinement 'SHELXL-97 (Sheldrick, 2008)'
_computing_structure_solution 'SHELXS-97 (Sheldrick, 2008)'
_diffrn_ambient_temperature 173
_diffrn_detector_area_resol_mean 8.333
_diffrn_measured_fraction_theta_full 0.998
_diffrn_measured_fraction_theta_max 0.998
_diffrn_measurement_device_type 'Bruker APEX-II CCD'
_diffrn_measurement_method '\f and \w scans'
_diffrn_radiation_monochromator graphite
_diffrn_radiation_source 'fine-focus sealed tube'
_diffrn_radiation_type MoK\a
_diffrn_radiation_wavelength 0.71073
_diffrn_reflns_av_R_equivalents 0.0290
_diffrn_reflns_av_sigmaI/netI 0.0262
_diffrn_reflns_limit_h_max 16
_diffrn_reflns_limit_h_min -18
_diffrn_reflns_limit_k_max 18
_diffrn_reflns_limit_k_min -11
_diffrn_reflns_limit_l_max 12
_diffrn_reflns_limit_l_min -12
_diffrn_reflns_number 9831
_diffrn_reflns_theta_full 25.01
_diffrn_reflns_theta_max 25.01
_diffrn_reflns_theta_min 1.54
_exptl_absorpt_coefficient_mu 3.258
_exptl_absorpt_correction_T_max 0.5619
_exptl_absorpt_correction_T_min 0.2453
_exptl_absorpt_correction_type empirical
_exptl_absorpt_process_details 'SADABS Sheldrick 1996'
_exptl_crystal_colour brown
_exptl_crystal_density_diffrn 1.573
_exptl_crystal_description prismatic
_exptl_crystal_F_000 988
_exptl_crystal_size_max 0.60
_exptl_crystal_size_mid 0.35
_exptl_crystal_size_min 0.20
_refine_diff_density_max 0.815
_refine_diff_density_min -1.760
_refine_diff_density_rms 0.179
_refine_ls_extinction_method none
_refine_ls_goodness_of_fit_ref 1.221
_refine_ls_hydrogen_treatment constr
_refine_ls_matrix_type full
_refine_ls_number_parameters 204
_refine_ls_number_reflns 2464
_refine_ls_number_restraints 36
_refine_ls_restrained_S_all 1.274
_refine_ls_R_factor_all 0.0222
_refine_ls_R_factor_gt 0.0199
_refine_ls_shift/su_max 0.000
_refine_ls_shift/su_mean 0.000
_refine_ls_structure_factor_coef Fsqd
_refine_ls_weighting_details 'calc w=1/[\s^2^(Fo^2^)+(0.0456P)^2^+0.1097P] where P=(Fo^2^+2Fc^2^)/3'
_refine_ls_weighting_scheme calc
_refine_ls_wR_factor_gt 0.0571
_refine_ls_wR_factor_ref 0.0701
_reflns_number_gt 2361
_reflns_number_total 2464
_reflns_threshold_expression >2sigma(I)
_cod_data_source_file ic400950u_si_003_2.cif
_cod_data_source_block karatsu002_p-3_y
_cod_database_code 4336507

loop_
_symmetry_equiv_pos_as_xyz
'x, y, z'
'-y, x-y, z'
'-x+y, -x, z'
'-x, -y, -z'
'y, -x+y, -z'
'x-y, x, -z'

loop_
_atom_site_label
_atom_site_type_symbol
_atom_site_fract_x
_atom_site_fract_y
_atom_site_fract_z
_atom_site_U_iso_or_equiv
_atom_site_adp_type
_atom_site_occupancy
_atom_site_symmetry_multiplicity
_atom_site_calc_flag
_atom_site_refinement_flags
_atom_site_disorder_assembly
_atom_site_disorder_group
C1 C 0.4607(2) 0.7226(2) 0.6807(3) 0.0253(6) Uani 1 1 d . . .
C2 C 0.4811(2) 0.7752(2) 0.7974(3) 0.0292(7) Uani 1 1 d . . .
H2 H 0.4341 0.7935 0.8291 0.035 Uiso 1 1 calc R . .
C3 C 0.5683(3) 0.8014(3) 0.8685(3) 0.0362(7) Uani 1 1 d . A .
C4 C 0.6387(3) 0.7760(3) 0.8261(4) 0.0424(9) Uani 1 1 d . . .
H4 H 0.6975 0.7932 0.8754 0.051 Uiso 1 1 calc R . .
C5 C 0.6219(3) 0.7249(3) 0.7101(3) 0.0394(8) Uani 1 1 d . . .
H5 H 0.6696 0.7070 0.6800 0.047 Uiso 1 1 calc R . .
C6 C 0.5363(2) 0.6998(2) 0.6377(3) 0.0293(6) Uani 1 1 d . . .
C7 C 0.5093(2) 0.6467(2) 0.5139(3) 0.0311(7) Uani 1 1 d . . .
C8 C 0.6658(3) 0.6398(3) 0.4395(4) 0.0476(9) Uani 1 1 d . . .
H8A H 0.6753 0.5972 0.3757 0.057 Uiso 1 1 calc R . .
H8B H 0.6768 0.6198 0.5260 0.057 Uiso 1 1 calc R . .
C9 C 0.4993(3) 0.5740(3) 0.3276(4) 0.0467(9) Uani 1 1 d . . .
H9 H 0.5152 0.5474 0.2544 0.056 Uiso 1 1 calc R . .
C10 C 0.4112(3) 0.5738(3) 0.3486(3) 0.0414(8) Uani 1 1 d . . .
H10 H 0.3544 0.5468 0.2927 0.050 Uiso 1 1 calc R . .
C11 C 0.7446(3) 0.7493(3) 0.4163(4) 0.0485(9) Uani 1 1 d . . .
H11A H 0.7404 0.7908 0.4865 0.058 Uiso 1 1 calc R . .
H11B H 0.8124 0.7559 0.4204 0.058 Uiso 1 1 calc R . .
C12 C 0.7345(3) 0.7913(3) 0.2897(4) 0.0583(11) Uani 1 1 d . . .
H12A H 0.6717 0.7953 0.2903 0.070 Uiso 1 1 calc R . .
H12B H 0.7287 0.7448 0.2196 0.070 Uiso 1 1 calc R . .
C13 C 0.8245(3) 0.8961(4) 0.2628(5) 0.0712(13) Uani 1 1 d . . .
H13A H 0.8321 0.9419 0.3335 0.107 Uiso 1 1 calc R . .
H13B H 0.8131 0.9223 0.1822 0.107 Uiso 1 1 calc R . .
H13C H 0.8861 0.8916 0.2554 0.107 Uiso 1 1 calc R . .
C14 C 0.5835(3) 0.8557(4) 0.9928(4) 0.0566(11) Uani 1 1 d . . .
F1A F 0.5447(8) 0.9134(8) 0.9986(7) 0.093(3) Uani 0.779(18) 1 d PU A 1
F2A F 0.5409(5) 0.7876(5) 1.0914(4) 0.093(2) Uani 0.779(18) 1 d PU A 1
F3A F 0.6818(6) 0.9097(7) 1.0267(8) 0.082(2) Uani 0.779(18) 1 d PU A 1
F1B F 0.5960(18) 0.9551(14) 0.9645(16) 0.064(5) Uani 0.221(18) 1 d PU A 2
F2B F 0.5070(16) 0.8232(18) 1.067(2) 0.084(7) Uani 0.221(18) 1 d PU A 2
F3B F 0.660(2) 0.879(2) 1.056(3) 0.070(7) Uani 0.221(18) 1 d PU A 2
Ir1 Ir 0.3333 0.6667 0.574371(14) 0.02435(11) Uani 1 3 d S . .
N1 N 0.4192(2) 0.6199(2) 0.4655(2) 0.0316(6) Uani 1 1 d . . .
N2 N 0.5609(2) 0.6193(2) 0.4312(3) 0.0391(6) Uani 1 1 d . . .

loop_
_atom_site_aniso_label
_atom_site_aniso_U_11
_atom_site_aniso_U_22
_atom_site_aniso_U_33
_atom_site_aniso_U_23
_atom_site_aniso_U_13
_atom_site_aniso_U_12
C1 0.0300(15) 0.0258(15) 0.0187(14) 0.0034(11) 0.0026(12) 0.0130(13)
C2 0.0314(16) 0.0324(16) 0.0217(15) 0.0011(12) 0.0014(12) 0.0144(13)
C3 0.0411(19) 0.0398(18) 0.0241(16) -0.0007(14) -0.0043(14) 0.0175(15)
C4 0.0382(19) 0.054(2) 0.036(2) 0.0017(16) -0.0085(15) 0.0235(17)
C5 0.0374(18) 0.050(2) 0.0386(19) 0.0027(15) 0.0016(14) 0.0278(16)
C6 0.0347(16) 0.0308(15) 0.0244(15) 0.0065(12) 0.0056(12) 0.0177(13)
C7 0.0387(17) 0.0304(15) 0.0272(16) 0.0023(12) 0.0086(13) 0.0195(14)
C8 0.055(2) 0.056(2) 0.049(2) 0.0039(18) 0.0149(18) 0.041(2)
C9 0.063(2) 0.043(2) 0.035(2) -0.0071(16) 0.0145(17) 0.0266(19)
C10 0.054(2) 0.0393(19) 0.0243(16) -0.0072(14) 0.0052(15) 0.0179(17)
C11 0.045(2) 0.063(2) 0.050(2) 0.0029(18) 0.0054(17) 0.0365(19)
C12 0.049(2) 0.064(3) 0.063(3) 0.012(2) -0.001(2) 0.030(2)
C13 0.051(3) 0.075(3) 0.081(3) 0.028(3) 0.008(2) 0.027(2)
C14 0.056(2) 0.077(3) 0.035(2) -0.018(2) -0.0173(19) 0.032(2)
F1A 0.124(5) 0.122(6) 0.074(4) -0.065(4) -0.052(4) 0.092(5)
F2A 0.116(4) 0.118(4) 0.0296(19) -0.008(2) 0.006(2) 0.048(3)
F3A 0.065(3) 0.095(5) 0.065(4) -0.040(4) -0.029(3) 0.024(3)
F1B 0.090(10) 0.056(7) 0.049(7) -0.016(5) -0.007(6) 0.039(7)
F2B 0.078(9) 0.093(10) 0.046(8) -0.025(7) 0.021(6) 0.017(6)
F3B 0.066(11) 0.080(10) 0.057(9) -0.007(7) -0.037(7) 0.032(8)
Ir1 0.02959(12) 0.02959(12) 0.01389(14) 0.000 0.000 0.01479(6)
N1 0.0389(16) 0.0349(14) 0.0212(13) -0.0019(11) 0.0045(11) 0.0186(13)
N2 0.0468(16) 0.0383(15) 0.0366(15) -0.0017(12) 0.0111(13) 0.0246(13)

loop_
_atom_type_symbol
_atom_type_description
_atom_type_scat_dispersion_real
_atom_type_scat_dispersion_imag
_atom_type_scat_source
C C 0.0033 0.0016 'International Tables Vol C Tables 4.2.6.8 and 6.1.1.4'
H H 0.0000 0.0000 'International Tables Vol C Tables 4.2.6.8 and 6.1.1.4'
N N 0.0061 0.0033 'International Tables Vol C Tables 4.2.6.8 and 6.1.1.4'
F F 0.0171 0.0103 'International Tables Vol C Tables 4.2.6.8 and 6.1.1.4'
Ir Ir -1.4442 7.9887 'International Tables Vol C Tables 4.2.6.8 and 6.1.1.4'

loop_
_geom_angle_atom_site_label_1
_geom_angle_atom_site_label_2
_geom_angle_atom_site_label_3
_geom_angle
_geom_angle_site_symmetry_1
_geom_angle_site_symmetry_3
C2 C1 C6 115.7(3) . .
C2 C1 Ir1 127.5(2) . .
C6 C1 Ir1 116.7(2) . .
C3 C2 C1 122.1(3) . .
C3 C2 H2 119.0 . .
C1 C2 H2 119.0 . .
C4 C3 C2 120.9(3) . .
C4 C3 C14 120.4(3) . .
C2 C3 C14 118.7(3) . .
C3 C4 C5 118.9(3) . .
C3 C4 H4 120.6 . .
C5 C4 H4 120.6 . .
C6 C5 C4 120.7(3) . .
C6 C5 H5 119.7 . .
C4 C5 H5 119.7 . .
C5 C6 C1 121.8(3) . .
C5 C6 C7 126.5(3) . .
C1 C6 C7 111.7(3) . .
N1 C7 N2 109.6(3) . .
N1 C7 C6 117.8(3) . .
N2 C7 C6 132.6(3) . .
N2 C8 C11 113.8(3) . .
N2 C8 H8A 108.8 . .
C11 C8 H8A 108.8 . .
N2 C8 H8B 108.8 . .
C11 C8 H8B 108.8 . .
H8A C8 H8B 107.7 . .
C10 C9 N2 107.6(3) . .
C10 C9 H9 126.2 . .
N2 C9 H9 126.2 . .
C9 C10 N1 107.8(3) . .
C9 C10 H10 126.1 . .
N1 C10 H10 126.1 . .
C12 C11 C8 114.6(4) . .
C12 C11 H11A 108.6 . .
C8 C11 H11A 108.6 . .
C12 C11 H11B 108.6 . .
C8 C11 H11B 108.6 . .
H11A C11 H11B 107.6 . .
C11 C12 C13 112.1(4) . .
C11 C12 H12A 109.2 . .
C13 C12 H12A 109.2 . .
C11 C12 H12B 109.2 . .
C13 C12 H12B 109.2 . .
H12A C12 H12B 107.9 . .
C12 C13 H13A 109.5 . .
C12 C13 H13B 109.5 . .
H13A C13 H13B 109.5 . .
C12 C13 H13C 109.5 . .
H13A C13 H13C 109.5 . .
H13B C13 H13C 109.5 . .
F3B C14 F2B 110.1(16) . .
F3B C14 F1A 118.3(15) . .
F2B C14 F1A 65.9(13) . .
F3B C14 F3A 22.4(12) . .
F2B C14 F3A 127.0(10) . .
F1A C14 F3A 108.7(6) . .
F3B C14 F2A 81.0(12) . .
F2B C14 F2A 42.0(14) . .
F1A C14 F2A 106.2(5) . .
F3A C14 F2A 103.3(5) . .
F3B C14 F1B 101.2(14) . .
F2B C14 F1B 98.3(13) . .
F1A C14 F1B 33.2(7) . .
F3A C14 F1B 83.7(9) . .
F2A C14 F1B 134.7(8) . .
F3B C14 C3 119.1(16) . .
F2B C14 C3 116.8(8) . .
F1A C14 C3 115.1(4) . .
F3A C14 C3 112.6(5) . .
F2A C14 C3 110.1(4) . .
F1B C14 C3 107.8(7) . .
C1 Ir1 C1 92.84(12) 2_665 3_565
C1 Ir1 C1 92.84(12) 2_665 .
C1 Ir1 C1 92.84(11) 3_565 .
C1 Ir1 N1 95.48(12) 2_665 3_565
C1 Ir1 N1 78.88(12) 3_565 3_565
C1 Ir1 N1 168.52(11) . 3_565
C1 Ir1 N1 78.88(12) 2_665 2_665
C1 Ir1 N1 168.52(11) 3_565 2_665
C1 Ir1 N1 95.48(12) . 2_665
N1 Ir1 N1 93.87(10) 3_565 2_665
C1 Ir1 N1 168.52(11) 2_665 .
C1 Ir1 N1 95.48(12) 3_565 .
C1 Ir1 N1 78.88(12) . .
N1 Ir1 N1 93.88(10) 3_565 .
N1 Ir1 N1 93.87(10) 2_665 .
C7 N1 C10 107.8(3) . .
C7 N1 Ir1 114.6(2) . .
C10 N1 Ir1 137.3(3) . .
C7 N2 C9 107.2(3) . .
C7 N2 C8 129.1(3) . .
C9 N2 C8 123.5(3) . .

loop_
_geom_bond_atom_site_label_1
_geom_bond_atom_site_label_2
_geom_bond_distance
_geom_bond_site_symmetry_2
C1 C2 1.402(4) .
C1 C6 1.433(4) .
C1 Ir1 2.017(3) .
C2 C3 1.395(5) .
C2 H2 0.9500 .
C3 C4 1.385(5) .
C3 C14 1.489(5) .
C4 C5 1.389(5) .
C4 H4 0.9500 .
C5 C6 1.386(5) .
C5 H5 0.9500 .
C6 C7 1.467(4) .
C7 N1 1.323(4) .
C7 N2 1.365(4) .
C8 N2 1.473(5) .
C8 C11 1.513(5) .
C8 H8A 0.9900 .
C8 H8B 0.9900 .
C9 C10 1.361(6) .
C9 N2 1.368(5) .
C9 H9 0.9500 .
C10 N1 1.379(4) .
C10 H10 0.9500 .
C11 C12 1.506(6) .
C11 H11A 0.9900 .
C11 H11B 0.9900 .
C12 C13 1.526(6) .
C12 H12A 0.9900 .
C12 H12B 0.9900 .
C13 H13A 0.9800 .
C13 H13B 0.9800 .
C13 H13C 0.9800 .
C14 F3B 1.22(3) .
C14 F2B 1.276(16) .
C14 F1A 1.286(7) .
C14 F3A 1.348(9) .
C14 F2A 1.371(7) .
C14 F1B 1.462(18) .
Ir1 C1 2.017(3) 2_665
Ir1 C1 2.017(3) 3_565
Ir1 N1 2.109(3) 3_565
Ir1 N1 2.109(3) 2_665
Ir1 N1 2.109(3) .

loop_
_geom_torsion_atom_site_label_1
_geom_torsion_atom_site_label_2
_geom_torsion_atom_site_label_3
_geom_torsion_atom_site_label_4
_geom_torsion
_geom_torsion_site_symmetry_1
_geom_torsion_site_symmetry_4
C6 C1 C2 C3 -1.5(4) . .
Ir1 C1 C2 C3 173.4(2) . .
C1 C2 C3 C4 -0.1(5) . .
C1 C2 C3 C14 -178.9(3) . .
C2 C3 C4 C5 0.8(6) . .
C14 C3 C4 C5 179.7(4) . .
C3 C4 C5 C6 0.1(6) . .
C4 C5 C6 C1 -1.8(5) . .
C4 C5 C6 C7 179.7(3) . .
C2 C1 C6 C5 2.4(4) . .
Ir1 C1 C6 C5 -173.1(2) . .
C2 C1 C6 C7 -178.9(3) . .
Ir1 C1 C6 C7 5.6(3) . .
C5 C6 C7 N1 173.0(3) . .
C1 C6 C7 N1 -5.6(4) . .
C5 C6 C7 N2 -9.0(6) . .
C1 C6 C7 N2 172.4(3) . .
N2 C9 C10 N1 0.3(4) . .
N2 C8 C11 C12 -56.3(4) . .
C8 C11 C12 C13 -171.4(4) . .
C4 C3 C14 F3B 1.3(16) . .
C2 C3 C14 F3B -179.9(15) . .
C4 C3 C14 F2B -135(2) . .
C2 C3 C14 F2B 44(2) . .
C4 C3 C14 F1A 150.5(7) . .
C2 C3 C14 F1A -30.6(8) . .
C4 C3 C14 F3A 25.1(8) . .
C2 C3 C14 F3A -156.0(6) . .
C4 C3 C14 F2A -89.5(6) . .
C2 C3 C14 F2A 89.4(6) . .
C4 C3 C14 F1B 115.6(11) . .
C2 C3 C14 F1B -65.5(11) . .
C2 C1 Ir1 C1 9.9(3) . 2_665
C6 C1 Ir1 C1 -175.3(2) . 2_665
C2 C1 Ir1 C1 -83.1(2) . 3_565
C6 C1 Ir1 C1 91.8(3) . 3_565
C2 C1 Ir1 N1 -126.6(5) . 3_565
C6 C1 Ir1 N1 48.3(6) . 3_565
C2 C1 Ir1 N1 88.9(3) . 2_665
C6 C1 Ir1 N1 -96.2(2) . 2_665
C2 C1 Ir1 N1 -178.2(3) . .
C6 C1 Ir1 N1 -3.3(2) . .
N2 C7 N1 C10 0.1(4) . .
C6 C7 N1 C10 178.5(3) . .
N2 C7 N1 Ir1 -175.4(2) . .
C6 C7 N1 Ir1 3.0(4) . .
C9 C10 N1 C7 -0.2(4) . .
C9 C10 N1 Ir1 173.7(3) . .
C1 Ir1 N1 C7 44.6(6) 2_665 .
C1 Ir1 N1 C7 -91.7(2) 3_565 .
C1 Ir1 N1 C7 0.1(2) . .
N1 Ir1 N1 C7 -170.9(2) 3_565 .
N1 Ir1 N1 C7 94.9(3) 2_665 .
C1 Ir1 N1 C10 -129.1(5) 2_665 .
C1 Ir1 N1 C10 94.6(3) 3_565 .
C1 Ir1 N1 C10 -173.6(4) . .
N1 Ir1 N1 C10 15.4(3) 3_565 .
N1 Ir1 N1 C10 -78.7(3) 2_665 .
N1 C7 N2 C9 0.1(4) . .
C6 C7 N2 C9 -178.0(3) . .
N1 C7 N2 C8 175.2(3) . .
C6 C7 N2 C8 -3.0(6) . .
C10 C9 N2 C7 -0.3(4) . .
C10 C9 N2 C8 -175.7(3) . .
C11 C8 N2 C7 -71.0(5) . .
C11 C8 N2 C9 103.3(4) . .
